data_4030147
loop_
_publ_author_name
'Capozzi, Maria Annunziata M.'
'Capitelli, Francesco'
'Bottoni, Andrea'
'Calvaresi, Matteo'
'Cardellicchio, Cosimo'

_publ_contact_author 'Dr. Francesco Capitelli'
_publ_section_title
;
 Stacked naphthyls and weak hydrogen-bond interactions govern the
 conformational behavior of P-resolved cyclic phosphonamides: a combined
 experimental and computational study.
;
_journal_issue 22
_journal_name_full 'The Journal of organic chemistry'
_journal_page_first 11101
_journal_page_last 11109
_journal_paper_doi 10.1021/jo502094g
_journal_volume 79
_journal_year 2014
_chemical_formula_sum 'C30 H24 Cl F N O2 P'
_chemical_formula_weight 515.92
_chemical_name_systematic
;
 ?
;
_space_group_IT_number 4
_symmetry_cell_setting monoclinic
_symmetry_space_group_name_Hall 'P 2yb'
_symmetry_space_group_name_H-M 'P 1 21 1'
_atom_sites_solution_hydrogens geom
_atom_sites_solution_primary direct
_atom_sites_solution_secondary difmap
_audit_creation_method SHELXL-97
_cell_angle_alpha 90.00
_cell_angle_beta 91.6360(10)
_cell_angle_gamma 90.00
_cell_formula_units_Z 4
_cell_length_a 8.4670(10)
_cell_length_b 14.5630(10)
_cell_length_c 20.469(4)
_cell_measurement_reflns_used 251
_cell_measurement_temperature 293(2)
_cell_measurement_theta_max 23.46
_cell_measurement_theta_min 5.03
_cell_volume 2522.9(6)
_computing_cell_refinement 'EVALCCD (Duisenberg et al., 2003)'
_computing_data_collection 'Collect (Nonius, 1998)'
_computing_data_reduction 'EVALCCD (Duisenberg et al., 2003)'
_computing_molecular_graphics 'DIAMOND 2.1e (1998-2001 Crystal Impact GbR)'
_computing_publication_material 'SHELXL-97 (Sheldrick, 1997)'
_computing_structure_refinement 'SHELXL-97 (Sheldrick, 1997)'
_computing_structure_solution 'SIR97 (Altomare et al. 1999)'
_diffrn_ambient_temperature 293(2)
_diffrn_measured_fraction_theta_full 0.964
_diffrn_measured_fraction_theta_max 0.964
_diffrn_radiation_monochromator graphite
_diffrn_radiation_source 'fine-focus sealed tube'
_diffrn_radiation_type MoK\a
_diffrn_radiation_wavelength 0.71073
_diffrn_reflns_av_R_equivalents 0.0835
_diffrn_reflns_av_sigmaI/netI 0.1498
_diffrn_reflns_limit_h_max 10
_diffrn_reflns_limit_h_min -10
_diffrn_reflns_limit_k_max 18
_diffrn_reflns_limit_k_min -18
_diffrn_reflns_limit_l_max 23
_diffrn_reflns_limit_l_min -26
_diffrn_reflns_number 23729
_diffrn_reflns_theta_full 27.52
_diffrn_reflns_theta_max 27.52
_diffrn_reflns_theta_min 5.02
_exptl_absorpt_coefficient_mu 0.251
_exptl_absorpt_correction_T_max 0.9633
_exptl_absorpt_correction_T_min 0.9106
_exptl_absorpt_correction_type multi-scan
_exptl_absorpt_process_details SADABS
_exptl_crystal_colour colourless
_exptl_crystal_density_diffrn 1.358
_exptl_crystal_density_method 'not measured'
_exptl_crystal_description plate
_exptl_crystal_F_000 1072
_exptl_crystal_size_max 0.38
_exptl_crystal_size_mid 0.30
_exptl_crystal_size_min 0.15
_refine_diff_density_max 0.175
_refine_diff_density_min -0.228
_refine_diff_density_rms 0.043
_refine_ls_abs_structure_details 'Flack H D (1983), Acta Cryst. A39, 876-881'
_refine_ls_abs_structure_Flack 0.05(7)
_refine_ls_extinction_method none
_refine_ls_goodness_of_fit_ref 1.002
_refine_ls_hydrogen_treatment mixed
_refine_ls_matrix_type full
_refine_ls_number_parameters 649
_refine_ls_number_reflns 10682
_refine_ls_number_restraints 1
_refine_ls_restrained_S_all 1.002
_refine_ls_R_factor_all 0.1609
_refine_ls_R_factor_gt 0.0617
_refine_ls_shift/su_max 0.000
_refine_ls_shift/su_mean 0.000
_refine_ls_structure_factor_coef Fsqd
_refine_ls_weighting_details 'calc w=1/[\s^2^(Fo^2^)+(0.0295P)^2^+0.0000P] where P=(Fo^2^+2Fc^2^)/3'
_refine_ls_weighting_scheme calc
_refine_ls_wR_factor_gt 0.0923
_refine_ls_wR_factor_ref 0.1151
_reflns_number_gt 5571
_reflns_number_total 10682
_reflns_threshold_expression >2sigma(I)
_cod_data_source_file jo502094g_si_003.cif
_cod_data_source_block cb80
_cod_depositor_comments 'Adding full bibliography for 4030147--4030150.cif.'
_cod_original_sg_symbol_H-M P21
_cod_database_code 4030147

loop_
_symmetry_equiv_pos_as_xyz
'x, y, z'
'-x, y+1/2, -z'

loop_
_atom_site_label
_atom_site_type_symbol
_atom_site_fract_x
_atom_site_fract_y
_atom_site_fract_z
_atom_site_U_iso_or_equiv
_atom_site_adp_type
_atom_site_occupancy
_atom_site_symmetry_multiplicity
_atom_site_calc_flag
_atom_site_refinement_flags
Cl1A Cl 1.43557(15) 1.18452(9) 0.07139(7) 0.0789(4) Uani 1 1 d .
P1A P 1.21446(12) 1.21788(6) 0.17676(5) 0.0424(3) Uani 1 1 d .
F1A F 0.8119(5) 0.8644(2) 0.0239(2) 0.1506(18) Uani 1 1 d .
O1A O 1.2902(3) 1.12943(16) 0.21212(13) 0.0474(7) Uani 1 1 d .
O2A O 1.2902(3) 1.30573(17) 0.19259(14) 0.0527(8) Uani 1 1 d .
N1A N 1.0305(3) 1.21176(18) 0.19544(14) 0.0371(7) Uani 1 1 d .
C1A C 0.9390(5) 1.3001(2) 0.2033(2) 0.0437(10) Uani 1 1 d .
H1A H 1.0164 1.3488 0.2124 0.052 Uiso 1 1 calc R
C2A C 0.9644(4) 1.1240(2) 0.21875(18) 0.0365(9) Uani 1 1 d .
H2A H 0.8627 1.1390 0.2378 0.044 Uiso 1 1 calc R
C3A C 1.0677(5) 1.0873(2) 0.27359(18) 0.0340(9) Uani 1 1 d .
C4A C 1.2255(5) 1.0942(2) 0.26871(19) 0.0405(10) Uani 1 1 d .
C5A C 1.3336(5) 1.0660(3) 0.3180(2) 0.0580(12) Uani 1 1 d .
H5A H 1.4418 1.0717 0.3127 0.070 Uiso 1 1 calc R
C6A C 1.2754(6) 1.0301(3) 0.3736(2) 0.0639(13) Uani 1 1 d .
H6A H 1.3453 1.0107 0.4067 0.077 Uiso 1 1 calc R
C7A C 1.1131(6) 1.0214(2) 0.3824(2) 0.0511(12) Uani 1 1 d .
C8A C 1.0526(8) 0.9833(3) 0.4395(2) 0.0696(14) Uani 1 1 d .
H8A H 1.1221 0.9615 0.4719 0.084 Uiso 1 1 calc R
C9A C 0.8961(9) 0.9779(3) 0.4481(3) 0.0816(18) Uani 1 1 d .
H9A H 0.8585 0.9543 0.4870 0.098 Uiso 1 1 calc R
C10A C 0.7911(7) 1.0070(3) 0.3999(3) 0.0683(14) Uani 1 1 d .
H10A H 0.6831 1.0030 0.4064 0.082 Uiso 1 1 calc R
C11A C 0.8434(6) 1.0412(3) 0.3437(2) 0.0519(11) Uani 1 1 d .
H11A H 0.7705 1.0597 0.3115 0.062 Uiso 1 1 calc R
C12A C 1.0062(5) 1.0498(2) 0.33203(19) 0.0444(11) Uani 1 1 d .
C13A C 0.9295(5) 1.0529(3) 0.16552(19) 0.0446(10) Uani 1 1 d .
C14A C 1.0207(5) 0.9773(3) 0.1555(2) 0.0466(11) Uani 1 1 d .
H14A H 1.1111 0.9682 0.1815 0.056 Uiso 1 1 calc R
C15A C 0.9819(6) 0.9142(3) 0.1075(2) 0.0596(13) Uani 1 1 d .
H15A H 1.0451 0.8629 0.1010 0.071 Uiso 1 1 calc R
C16A C 0.8520(8) 0.9281(3) 0.0706(3) 0.0871(19) Uani 1 1 d .
C17A C 0.7534(9) 1.0003(4) 0.0802(4) 0.152(4) Uani 1 1 d .
H17A H 0.6601 1.0068 0.0556 0.183 Uiso 1 1 calc R
C18A C 0.7956(7) 1.0628(4) 0.1270(3) 0.111(3) Uani 1 1 d .
H18A H 0.7316 1.1138 0.1331 0.134 Uiso 1 1 calc R
C19A C 0.8336(5) 1.2944(2) 0.2619(2) 0.0406(10) Uani 1 1 d .
C20A C 0.6737(5) 1.2936(3) 0.2546(2) 0.0535(12) Uani 1 1 d .
H20A H 0.6280 1.3002 0.2130 0.064 Uiso 1 1 calc R
C21A C 0.5750(6) 1.2830(3) 0.3087(3) 0.0674(14) Uani 1 1 d .
H21A H 0.4658 1.2833 0.3024 0.081 Uiso 1 1 calc R
C22A C 0.6384(6) 1.2726(3) 0.3689(3) 0.0623(13) Uani 1 1 d .
H22A H 0.5726 1.2644 0.4040 0.075 Uiso 1 1 calc R
C23A C 0.8033(6) 1.2740(3) 0.3799(2) 0.0509(12) Uani 1 1 d .
C24A C 0.8729(7) 1.2625(3) 0.4425(2) 0.0624(13) Uani 1 1 d .
H24A H 0.8084 1.2541 0.4781 0.075 Uiso 1 1 calc R
C25A C 1.0306(7) 1.2633(3) 0.4521(2) 0.0667(14) Uani 1 1 d .
H25A H 1.0743 1.2539 0.4938 0.080 Uiso 1 1 calc R
C26A C 1.1273(6) 1.2782(3) 0.4003(2) 0.0560(12) Uani 1 1 d .
H26A H 1.2362 1.2798 0.4075 0.067 Uiso 1 1 calc R
C27A C 1.0664(5) 1.2905(2) 0.3386(2) 0.0466(11) Uani 1 1 d .
H27A H 1.1340 1.3010 0.3044 0.056 Uiso 1 1 calc R
C28A C 0.9017(5) 1.2875(2) 0.3262(2) 0.0405(10) Uani 1 1 d .
C29A C 0.8535(6) 1.3245(3) 0.1395(2) 0.0718(15) Uani 1 1 d .
H29A H 0.9282 1.3279 0.1052 0.108 Uiso 1 1 calc R
H29B H 0.8019 1.3828 0.1440 0.108 Uiso 1 1 calc R
H29C H 0.7762 1.2782 0.1291 0.108 Uiso 1 1 calc R
C30A C 1.2344(5) 1.1859(3) 0.0930(2) 0.0560(12) Uani 1 1 d .
H30A H 1.1889 1.1255 0.0859 0.067 Uiso 1 1 calc R
H30B H 1.1767 1.2291 0.0653 0.067 Uiso 1 1 calc R
Cl1B Cl 0.1739(2) 0.67824(12) 0.05796(8) 0.1122(6) Uani 1 1 d .
P1B P 0.38156(15) 0.73832(7) 0.16724(6) 0.0520(3) Uani 1 1 d .
F1B F 0.7035(4) 0.44512(19) -0.02925(13) 0.0872(9) Uani 1 1 d .
O1B O 0.5605(4) 0.77382(18) 0.16787(15) 0.0603(8) Uani 1 1 d .
O2B O 0.2638(4) 0.80246(18) 0.19005(15) 0.0685(9) Uani 1 1 d .
N1B N 0.3933(4) 0.64216(19) 0.20854(15) 0.0395(8) Uani 1 1 d .
C1B C 0.2680(5) 0.6155(3) 0.2541(2) 0.0481(11) Uani 1 1 d .
H1B H 0.2026 0.6701 0.2606 0.058 Uiso 1 1 calc R
C2B C 0.5499(4) 0.5962(2) 0.21320(18) 0.0349(9) Uani 1 1 d .
H2B H 0.5407 0.5453 0.2442 0.042 Uiso 1 1 calc R
C3B C 0.6696(5) 0.6631(2) 0.24242(18) 0.0374(10) Uani 1 1 d .
C4B C 0.6659(5) 0.7518(3) 0.2192(2) 0.0448(10) Uani 1 1 d .
C5B C 0.7667(6) 0.8209(3) 0.2418(3) 0.0596(13) Uani 1 1 d .
H5B H 0.7624 0.8794 0.2236 0.072 Uiso 1 1 calc R
C6B C 0.8706(6) 0.8008(3) 0.2907(3) 0.0588(12) Uani 1 1 d .
H6B H 0.9385 0.8464 0.3065 0.071 Uiso 1 1 calc R
C7B C 0.8789(5) 0.7123(3) 0.3186(2) 0.0472(10) Uani 1 1 d .
C8B C 0.9851(5) 0.6923(3) 0.3711(2) 0.0549(12) Uani 1 1 d .
H8B H 1.0524 0.7379 0.3872 0.066 Uiso 1 1 calc R
C9B C 0.9901(5) 0.6076(3) 0.3981(2) 0.0590(12) Uani 1 1 d .
H9B H 1.0592 0.5958 0.4333 0.071 Uiso 1 1 calc R
C10B C 0.8919(5) 0.5375(3) 0.3737(2) 0.0534(11) Uani 1 1 d .
H10B H 0.8974 0.4792 0.3921 0.064 Uiso 1 1 calc R
C11B C 0.7895(5) 0.5542(2) 0.32340(19) 0.0409(10) Uani 1 1 d .
H11B H 0.7253 0.5069 0.3076 0.049 Uiso 1 1 calc R
C12B C 0.7773(5) 0.6416(2) 0.29432(18) 0.0363(9) Uani 1 1 d .
C13B C 0.5977(4) 0.5552(2) 0.14863(18) 0.0372(9) Uani 1 1 d .
C14B C 0.7319(5) 0.5815(3) 0.1168(2) 0.0472(11) Uani 1 1 d .
H14B H 0.7988 0.6253 0.1358 0.057 Uiso 1 1 calc R
C15B C 0.7682(6) 0.5439(3) 0.0575(2) 0.0566(12) Uani 1 1 d .
H15B H 0.8596 0.5614 0.0366 0.068 Uiso 1 1 calc R
C16B C 0.6698(6) 0.4813(3) 0.0299(2) 0.0537(12) Uani 1 1 d .
C17B C 0.5383(6) 0.4513(3) 0.0594(2) 0.0529(11) Uani 1 1 d .
H17B H 0.4734 0.4071 0.0399 0.064 Uiso 1 1 calc R
C18B C 0.5035(5) 0.4883(3) 0.1191(2) 0.0512(11) Uani 1 1 d .
H18B H 0.4143 0.4678 0.1403 0.061 Uiso 1 1 calc R
C19B C 0.3383(5) 0.5896(3) 0.3205(2) 0.0445(11) Uani 1 1 d .
C20B C 0.3386(5) 0.5000(3) 0.3415(2) 0.0571(13) Uani 1 1 d .
H20B H 0.2934 0.4549 0.3148 0.068 Uiso 1 1 calc R
C21B C 0.4050(6) 0.4754(3) 0.4017(3) 0.0683(15) Uani 1 1 d .
H21B H 0.4009 0.4144 0.4151 0.082 Uiso 1 1 calc R
C22B C 0.4756(6) 0.5387(3) 0.4413(2) 0.0665(14) Uani 1 1 d .
H22B H 0.5213 0.5207 0.4811 0.080 Uiso 1 1 calc R
C23B C 0.4801(5) 0.6317(3) 0.4224(2) 0.0509(11) Uani 1 1 d .
C24B C 0.5581(6) 0.6972(3) 0.4619(2) 0.0662(13) Uani 1 1 d .
H24B H 0.6067 0.6791 0.5012 0.079 Uiso 1 1 calc R
C25B C 0.5635(7) 0.7867(4) 0.4435(3) 0.0776(16) Uani 1 1 d .
H25B H 0.6171 0.8295 0.4696 0.093 Uiso 1 1 calc R
C26B C 0.4887(6) 0.8140(3) 0.3856(3) 0.0709(15) Uani 1 1 d .
H26B H 0.4910 0.8755 0.3735 0.085 Uiso 1 1 calc R
C27B C 0.4113(5) 0.7519(3) 0.3459(2) 0.0526(12) Uani 1 1 d .
H27B H 0.3610 0.7720 0.3075 0.063 Uiso 1 1 calc R
C28B C 0.4070(5) 0.6579(2) 0.3625(2) 0.0416(10) Uani 1 1 d .
C29B C 0.1608(5) 0.5424(3) 0.2231(2) 0.0669(14) Uani 1 1 d .
H29D H 0.1189 0.5644 0.1819 0.100 Uiso 1 1 calc R
H29E H 0.0755 0.5294 0.2516 0.100 Uiso 1 1 calc R
H29F H 0.2206 0.4874 0.2162 0.100 Uiso 1 1 calc R
C30B C 0.3631(6) 0.7203(3) 0.0810(2) 0.0689(13) Uani 1 1 d .
H30C H 0.3818 0.7777 0.0586 0.083 Uiso 1 1 calc R
H30D H 0.4427 0.6767 0.0678 0.083 Uiso 1 1 calc R

loop_
_atom_site_aniso_label
_atom_site_aniso_U_11
_atom_site_aniso_U_22
_atom_site_aniso_U_33
_atom_site_aniso_U_23
_atom_site_aniso_U_13
_atom_site_aniso_U_12
Cl1A 0.0579(8) 0.1091(10) 0.0704(9) -0.0048(7) 0.0170(7) -0.0027(7)
P1A 0.0373(6) 0.0455(6) 0.0441(7) 0.0050(5) -0.0028(5) -0.0015(5)
F1A 0.199(4) 0.103(2) 0.144(3) -0.064(2) -0.107(3) 0.034(3)
O1A 0.0422(18) 0.0530(16) 0.0467(18) 0.0130(13) -0.0034(14) 0.0120(13)
O2A 0.0435(19) 0.0517(17) 0.063(2) -0.0002(13) -0.0043(15) -0.0115(13)
N1A 0.0348(18) 0.0329(17) 0.0433(19) 0.0041(14) -0.0038(15) 0.0009(14)
C1A 0.041(3) 0.034(2) 0.056(3) 0.0050(18) -0.006(2) 0.0064(18)
C2A 0.031(2) 0.034(2) 0.045(3) 0.0038(17) -0.0050(19) -0.0006(16)
C3A 0.037(3) 0.030(2) 0.034(2) -0.0003(16) -0.0083(19) 0.0060(16)
C4A 0.036(3) 0.047(2) 0.039(3) 0.0048(18) -0.006(2) 0.0096(19)
C5A 0.048(3) 0.066(3) 0.060(3) 0.008(2) -0.011(3) 0.013(2)
C6A 0.070(4) 0.070(3) 0.051(3) 0.011(2) -0.022(3) 0.015(3)
C7A 0.069(4) 0.038(2) 0.046(3) 0.0072(19) -0.006(3) 0.002(2)
C8A 0.096(5) 0.061(3) 0.051(3) 0.015(2) -0.006(3) -0.005(3)
C9A 0.123(6) 0.071(4) 0.052(4) 0.013(3) 0.020(4) -0.022(3)
C10A 0.076(4) 0.063(3) 0.067(4) 0.006(3) 0.016(3) -0.013(3)
C11A 0.059(3) 0.040(2) 0.056(3) 0.0035(19) 0.003(2) -0.012(2)
C12A 0.061(3) 0.029(2) 0.043(3) -0.0008(18) 0.000(2) 0.000(2)
C13A 0.046(3) 0.041(2) 0.046(3) 0.0036(19) -0.014(2) 0.003(2)
C14A 0.037(3) 0.050(3) 0.053(3) -0.010(2) -0.007(2) 0.0064(19)
C15A 0.058(3) 0.056(3) 0.064(3) -0.019(2) -0.004(3) 0.011(2)
C16A 0.122(6) 0.057(3) 0.078(4) -0.024(3) -0.059(4) 0.006(3)
C17A 0.176(8) 0.086(5) 0.187(8) -0.063(4) -0.144(6) 0.067(5)
C18A 0.121(5) 0.068(4) 0.140(6) -0.044(4) -0.097(5) 0.047(3)
C19A 0.040(3) 0.028(2) 0.054(3) -0.0046(17) -0.002(2) 0.0069(18)
C20A 0.045(3) 0.050(3) 0.065(3) -0.008(2) -0.007(3) 0.006(2)
C21A 0.044(3) 0.071(3) 0.087(4) -0.013(3) 0.004(3) 0.009(2)
C22A 0.049(4) 0.069(3) 0.070(4) -0.015(3) 0.013(3) -0.001(2)
C23A 0.055(3) 0.044(2) 0.053(3) -0.013(2) 0.004(3) -0.004(2)
C24A 0.075(4) 0.066(3) 0.047(3) -0.011(2) 0.009(3) -0.014(3)
C25A 0.077(4) 0.069(3) 0.052(3) -0.004(2) -0.018(3) -0.015(3)
C26A 0.057(3) 0.052(3) 0.058(3) -0.006(2) -0.011(3) -0.012(2)
C27A 0.045(3) 0.040(2) 0.055(3) -0.0068(19) -0.004(2) -0.0080(19)
C28A 0.045(3) 0.025(2) 0.052(3) -0.0072(17) -0.004(2) 0.0001(18)
C29A 0.077(4) 0.077(3) 0.061(3) 0.025(2) -0.004(3) 0.034(3)
C30A 0.041(3) 0.073(3) 0.054(3) 0.006(2) 0.002(2) 0.001(2)
Cl1B 0.1068(13) 0.1336(13) 0.0940(12) -0.0286(9) -0.0386(10) 0.0077(10)
P1B 0.0511(8) 0.0493(7) 0.0554(8) 0.0050(5) -0.0039(6) 0.0125(6)
F1B 0.102(3) 0.105(2) 0.0549(18) -0.0274(16) 0.0149(17) 0.0039(17)
O1B 0.062(2) 0.0540(18) 0.064(2) 0.0216(15) -0.0038(18) -0.0024(15)
O2B 0.067(2) 0.0629(19) 0.075(2) -0.0027(15) -0.0009(18) 0.0335(16)
N1B 0.033(2) 0.0466(19) 0.039(2) 0.0022(14) 0.0007(16) 0.0079(15)
C1B 0.030(3) 0.049(2) 0.065(3) -0.007(2) 0.005(2) -0.0002(19)
C2B 0.030(2) 0.034(2) 0.041(2) 0.0005(16) -0.0016(19) 0.0027(17)
C3B 0.034(3) 0.037(2) 0.041(3) -0.0007(17) 0.004(2) 0.0024(17)
C4B 0.039(3) 0.049(3) 0.046(3) 0.0087(19) -0.002(2) 0.001(2)
C5B 0.062(4) 0.037(3) 0.080(4) 0.001(2) 0.010(3) -0.009(2)
C6B 0.049(3) 0.058(3) 0.069(3) -0.004(2) 0.001(3) -0.017(2)
C7B 0.038(2) 0.050(3) 0.054(3) -0.009(2) 0.006(2) -0.004(2)
C8B 0.042(3) 0.063(3) 0.059(3) -0.017(2) -0.005(2) -0.003(2)
C9B 0.045(3) 0.085(4) 0.046(3) -0.005(2) -0.012(2) 0.015(3)
C10B 0.052(3) 0.053(3) 0.055(3) 0.002(2) -0.008(3) 0.010(2)
C11B 0.043(3) 0.042(2) 0.037(2) -0.0047(18) 0.002(2) 0.002(2)
C12B 0.031(2) 0.040(2) 0.038(2) -0.0004(17) 0.0042(19) 0.0008(18)
C13B 0.029(2) 0.039(2) 0.044(3) 0.0073(18) -0.0019(19) 0.0025(18)
C14B 0.047(3) 0.048(2) 0.046(3) -0.0013(19) 0.003(2) 0.0005(19)
C15B 0.052(3) 0.064(3) 0.055(3) 0.006(2) 0.016(3) 0.006(3)
C16B 0.063(4) 0.057(3) 0.041(3) -0.005(2) 0.003(3) 0.013(2)
C17B 0.053(3) 0.051(3) 0.054(3) -0.007(2) -0.009(2) 0.006(2)
C18B 0.044(3) 0.051(3) 0.059(3) 0.000(2) 0.003(2) -0.002(2)
C19B 0.037(3) 0.046(3) 0.051(3) -0.004(2) 0.011(2) 0.0015(18)
C20B 0.054(3) 0.047(3) 0.070(4) -0.005(2) 0.012(3) -0.009(2)
C21B 0.085(4) 0.055(3) 0.065(4) 0.017(3) 0.009(3) -0.002(3)
C22B 0.074(4) 0.077(4) 0.049(3) 0.013(3) 0.011(3) 0.003(3)
C23B 0.049(3) 0.057(3) 0.047(3) 0.000(2) 0.009(2) -0.001(2)
C24B 0.065(3) 0.079(4) 0.053(3) -0.013(3) -0.007(2) -0.006(3)
C25B 0.098(5) 0.072(4) 0.063(4) -0.023(3) -0.001(3) -0.022(3)
C26B 0.086(4) 0.048(3) 0.079(4) -0.015(3) 0.000(3) 0.002(3)
C27B 0.061(3) 0.042(3) 0.055(3) -0.009(2) 0.003(2) 0.004(2)
C28B 0.038(3) 0.042(3) 0.046(3) -0.0080(19) 0.007(2) 0.0020(18)
C29B 0.046(3) 0.082(3) 0.073(4) -0.015(3) 0.004(3) -0.015(2)
C30B 0.073(3) 0.069(3) 0.064(3) 0.007(3) -0.003(3) 0.014(3)

loop_
_atom_type_symbol
_atom_type_description
_atom_type_scat_dispersion_real
_atom_type_scat_dispersion_imag
_atom_type_scat_source
C C 0.0033 0.0016 'International Tables Vol C Tables 4.2.6.8 and 6.1.1.4'
H H 0.0000 0.0000 'International Tables Vol C Tables 4.2.6.8 and 6.1.1.4'
N N 0.0061 0.0033 'International Tables Vol C Tables 4.2.6.8 and 6.1.1.4'
O O 0.0106 0.0060 'International Tables Vol C Tables 4.2.6.8 and 6.1.1.4'
F F 0.0171 0.0103 'International Tables Vol C Tables 4.2.6.8 and 6.1.1.4'
P P 0.1023 0.0942 'International Tables Vol C Tables 4.2.6.8 and 6.1.1.4'
Cl Cl 0.1484 0.1585 'International Tables Vol C Tables 4.2.6.8 and 6.1.1.4'

loop_
_geom_angle_atom_site_label_1
_geom_angle_atom_site_label_2
_geom_angle_atom_site_label_3
_geom_angle
O2A P1A O1A 115.84(16)
O2A P1A N1A 114.51(16)
O1A P1A N1A 102.98(14)
O2A P1A C30A 112.77(19)
O1A P1A C30A 100.15(18)
N1A P1A C30A 109.27(17)
C4A O1A P1A 120.7(2)
C2A N1A C1A 120.0(3)
C2A N1A P1A 120.0(2)
C1A N1A P1A 118.5(2)
N1A C1A C29A 110.0(3)
N1A C1A C19A 110.6(3)
C29A C1A C19A 114.6(4)
N1A C2A C3A 109.3(3)
N1A C2A C13A 115.0(3)
C3A C2A C13A 112.9(3)
C4A C3A C12A 118.5(4)
C4A C3A C2A 118.4(3)
C12A C3A C2A 123.0(4)
C3A C4A O1A 120.2(3)
C3A C4A C5A 123.5(4)
O1A C4A C5A 116.2(4)
C6A C5A C4A 118.1(4)
C5A C6A C7A 121.6(4)
C6A C7A C8A 121.7(5)
C6A C7A C12A 119.4(4)
C8A C7A C12A 118.8(5)
C9A C8A C7A 121.1(5)
C8A C9A C10A 120.4(5)
C11A C10A C9A 120.5(5)
C10A C11A C12A 121.7(5)
C11A C12A C7A 117.3(4)
C11A C12A C3A 123.8(4)
C7A C12A C3A 118.8(4)
C14A C13A C18A 117.5(4)
C14A C13A C2A 123.8(4)
C18A C13A C2A 118.6(4)
C13A C14A C15A 121.5(4)
C16A C15A C14A 118.6(4)
C15A C16A C17A 122.4(5)
C15A C16A F1A 118.5(5)
C17A C16A F1A 119.0(5)
C16A C17A C18A 118.0(5)
C17A C18A C13A 122.0(5)
C20A C19A C28A 118.5(4)
C20A C19A C1A 121.4(4)
C28A C19A C1A 120.2(4)
C19A C20A C21A 121.6(5)
C22A C21A C20A 120.2(5)
C21A C22A C23A 121.0(5)
C24A C23A C22A 122.1(5)
C24A C23A C28A 119.1(4)
C22A C23A C28A 118.8(5)
C25A C24A C23A 121.4(5)
C24A C25A C26A 119.9(5)
C27A C26A C25A 121.2(5)
C26A C27A C28A 120.6(4)
C27A C28A C23A 117.7(4)
C27A C28A C19A 122.4(4)
C23A C28A C19A 119.8(4)
Cl1A C30A P1A 111.1(2)
O2B P1B O1B 116.62(18)
O2B P1B N1B 114.58(17)
O1B P1B N1B 103.22(16)
O2B P1B C30B 111.7(2)
O1B P1B C30B 96.4(2)
N1B P1B C30B 112.73(19)
C4B O1B P1B 121.1(2)
C1B N1B C2B 119.6(3)
C1B N1B P1B 121.0(2)
C2B N1B P1B 117.4(2)
N1B C1B C19B 111.1(3)
N1B C1B C29B 110.4(3)
C19B C1B C29B 114.4(3)
N1B C2B C13B 112.4(3)
N1B C2B C3B 108.7(3)
C13B C2B C3B 113.9(3)
C4B C3B C12B 118.4(4)
C4B C3B C2B 117.3(4)
C12B C3B C2B 124.2(3)
C3B C4B C5B 123.9(4)
C3B C4B O1B 118.9(4)
C5B C4B O1B 117.1(4)
C6B C5B C4B 118.2(4)
C5B C6B C7B 121.6(4)
C8B C7B C6B 121.4(4)
C8B C7B C12B 118.9(4)
C6B C7B C12B 119.8(4)
C9B C8B C7B 120.8(4)
C8B C9B C10B 120.5(4)
C11B C10B C9B 120.2(4)
C10B C11B C12B 121.6(4)
C11B C12B C3B 123.8(4)
C11B C12B C7B 118.1(4)
C3B C12B C7B 118.2(3)
C14B C13B C18B 117.5(4)
C14B C13B C2B 123.1(4)
C18B C13B C2B 119.5(3)
C15B C14B C13B 120.9(4)
C16B C15B C14B 119.2(4)
C15B C16B C17B 122.5(4)
C15B C16B F1B 119.5(4)
C17B C16B F1B 118.0(4)
C16B C17B C18B 118.1(4)
C17B C18B C13B 121.8(4)
C20B C19B C28B 118.4(4)
C20B C19B C1B 121.0(4)
C28B C19B C1B 120.6(3)
C19B C20B C21B 121.4(4)
C22B C21B C20B 121.1(4)
C21B C22B C23B 120.3(5)
C24B C23B C22B 120.8(5)
C24B C23B C28B 120.3(4)
C22B C23B C28B 118.9(4)
C25B C24B C23B 120.8(5)
C24B C25B C26B 119.6(5)
C27B C26B C25B 121.2(4)
C26B C27B C28B 120.9(5)
C23B C28B C27B 117.2(4)
C23B C28B C19B 119.8(4)
C27B C28B C19B 123.0(4)
Cl1B C30B P1B 111.6(2)

loop_
_geom_bond_atom_site_label_1
_geom_bond_atom_site_label_2
_geom_bond_distance
Cl1A C30A 1.772(4)
P1A O2A 1.463(3)
P1A O1A 1.602(3)
P1A N1A 1.616(3)
P1A C30A 1.789(4)
F1A C16A 1.367(5)
O1A C4A 1.393(5)
N1A C2A 1.480(4)
N1A C1A 1.513(4)
C1A C29A 1.516(6)
C1A C19A 1.518(5)
C2A C3A 1.502(5)
C2A C13A 1.526(5)
C3A C4A 1.347(5)
C3A C12A 1.427(5)
C4A C5A 1.404(6)
C5A C6A 1.358(6)
C6A C7A 1.397(6)
C7A C8A 1.403(6)
C7A C12A 1.414(6)
C8A C9A 1.344(7)
C9A C10A 1.376(7)
C10A C11A 1.341(6)
C11A C12A 1.411(6)
C13A C14A 1.363(5)
C13A C18A 1.369(6)
C14A C15A 1.378(6)
C15A C16A 1.332(7)
C16A C17A 1.361(8)
C17A C18A 1.362(7)
C19A C20A 1.358(6)
C19A C28A 1.425(5)
C20A C21A 1.415(6)
C21A C22A 1.339(6)
C22A C23A 1.408(6)
C23A C24A 1.405(6)
C23A C28A 1.412(5)
C24A C25A 1.344(7)
C25A C26A 1.375(6)
C26A C27A 1.362(6)
C27A C28A 1.410(5)
Cl1B C30B 1.767(5)
P1B O2B 1.453(3)
P1B O1B 1.601(3)
P1B N1B 1.637(3)
P1B C30B 1.787(4)
F1B C16B 1.358(5)
O1B C4B 1.396(5)
N1B C1B 1.484(5)
N1B C2B 1.486(5)
C1B C19B 1.515(6)
C1B C29B 1.527(5)
C2B C13B 1.516(5)
C2B C3B 1.517(5)
C3B C4B 1.376(5)
C3B C12B 1.415(5)
C4B C5B 1.390(6)
C5B C6B 1.346(7)
C6B C7B 1.412(6)
C7B C8B 1.410(6)
C7B C12B 1.423(5)
C8B C9B 1.353(6)
C9B C10B 1.400(6)
C10B C11B 1.349(5)
C11B C12B 1.407(5)
C13B C14B 1.380(5)
C13B C18B 1.387(5)
C14B C15B 1.376(6)
C15B C16B 1.347(6)
C16B C17B 1.354(6)
C17B C18B 1.375(6)
C19B C20B 1.374(5)
C19B C28B 1.427(5)
C20B C21B 1.387(7)
C21B C22B 1.355(6)
C22B C23B 1.409(6)
C23B C24B 1.404(6)
C23B C28B 1.411(6)
C24B C25B 1.358(6)
C25B C26B 1.385(7)
C26B C27B 1.369(6)
C27B C28B 1.412(5)

loop_
_geom_hbond_atom_site_label_D
_geom_hbond_atom_site_label_H
_geom_hbond_atom_site_label_A
_geom_hbond_distance_DH
_geom_hbond_distance_HA
_geom_hbond_distance_DA
_geom_hbond_angle_DHA
_geom_hbond_site_symmetry_A
C27A H27A O2A 0.93 2.68 3.591(5) 168.0 .
C27B H27B O2B 0.93 2.56 3.472(5) 167.4 .
C30A H30A F1B 0.97 3.02 3.784(5) 136.3 2_755
C30A H30B F1A 0.97 2.69 3.547(5) 147.7 2_755
C17B H17B F1A 0.93 2.78 3.607(6) 148.3 2_645
C18B H18B O2A 0.93 2.81 3.570(5) 139.8 1_445
C29B H29F O2A 0.96 2.76 3.675(5) 160.6 1_445
C27A H27A O2A 0.93 2.68 3.591(5) 168.0 .
C27B H27B O2B 0.93 2.56 3.472(5) 167.4 .
C30A H30A F1B 0.97 3.02 3.784(5) 136.3 2_755
C30A H30B F1A 0.97 2.69 3.547(5) 147.7 2_755
C17B H17B F1A 0.93 2.78 3.607(6) 148.3 2_645
C18B H18B O2A 0.93 2.81 3.570(5) 139.8 1_445
C29B H29F O2A 0.96 2.76 3.675(5) 160.6 1_445
C30B H30C F1B 0.97 2.61 3.483(6) 150.2 2_655
